data_4307481
loop_
_publ_author_name
'Gregor Reeske'
'Alan H. Cowley'

_publ_contact_author_address
;
   Department of Chemistry and Biochemistry
   University of Texas-Austin
   1 University Station, A5300
   Austin, TX 78701
   USA 
;
_publ_contact_author_email cowley@mail.utexas.edu
_publ_contact_author_fax 512-471-6822
_publ_contact_author_name
;
Alan H. Cowley
;
_publ_contact_author_phone 512-471-7710
_publ_section_title
;
One-Step Redox Route to N-Heterocyclic Phosphenium Ions
;
_journal_name_full 'Inorganic Chemistry'
_journal_page_first 1426
_journal_page_last 1430
_journal_paper_doi 10.1021/ic061956z
_journal_volume 46
_journal_year 2007
_chemical_formula_moiety 'C20 H24 N2 P, I3 '
_chemical_formula_sum 'C20 H24 I3 N2 P'
_chemical_formula_weight 704.08
_space_group_IT_number 15
_symmetry_cell_setting monoclinic
_symmetry_space_group_name_Hall '-C 2yc'
_symmetry_space_group_name_H-M 'C 1 2/c 1'
_atom_sites_solution_hydrogens geom
_atom_sites_solution_primary direct
_atom_sites_solution_secondary difmap
_cell_angle_alpha 90.00
_cell_angle_beta 112.69(3)
_cell_angle_gamma 90.00
_cell_formula_units_Z 4
_cell_length_a 21.647(4)
_cell_length_b 7.5469(15)
_cell_length_c 16.488(3)
_cell_measurement_temperature 153(2)
_cell_volume 2485.1(10)
_computing_cell_refinement 'Collect software, Nonius B.V. 1998'
_computing_data_collection 'Collect software, Nonius B.V. 1998'
_computing_data_reduction
;
DENZO and Scalepack (Otwinoski and Minor, 1997)
;
_computing_molecular_graphics 'XP SHELXTL/PC, Siemens Analytical'
_computing_structure_refinement 'XL SHELXTL/PC, Siemens Analytical'
_computing_structure_solution
;
SIR97 - Altomare A., Burla M.C., Camalli M., Cascarano G.L., Giacovazzo C., 
Guagliardi A., Moliterni A.G.G., Polidori G.,Spagna R.
;
_diffrn_ambient_temperature 153(2)
_diffrn_measured_fraction_theta_full 0.997
_diffrn_measured_fraction_theta_max 0.997
_diffrn_measurement_device_type 'Nonius Kappa CCD'
_diffrn_measurement_method \f-scan
_diffrn_radiation_monochromator graphite
_diffrn_radiation_source 'fine-focus sealed tube'
_diffrn_radiation_type MoK\a
_diffrn_radiation_wavelength 0.71073
_diffrn_reflns_av_R_equivalents 0.0235
_diffrn_reflns_av_sigmaI/netI 0.0398
_diffrn_reflns_limit_h_max 28
_diffrn_reflns_limit_h_min -27
_diffrn_reflns_limit_k_max 8
_diffrn_reflns_limit_k_min -9
_diffrn_reflns_limit_l_max 21
_diffrn_reflns_limit_l_min -21
_diffrn_reflns_number 4601
_diffrn_reflns_theta_full 27.45
_diffrn_reflns_theta_max 27.45
_diffrn_reflns_theta_min 2.68
_exptl_absorpt_coefficient_mu 3.844
_exptl_absorpt_correction_T_max 0.655
_exptl_absorpt_correction_T_min 0.613
_exptl_absorpt_correction_type multi-scan
_exptl_absorpt_process_details 'DENZO and Scalepack (Otwinoski and Minor, 1997)'
_exptl_crystal_colour brown
_exptl_crystal_density_diffrn 1.882
_exptl_crystal_density_method 'not measured'
_exptl_crystal_description block
_exptl_crystal_F_000 1328
_exptl_crystal_size_max 0.13
_exptl_crystal_size_mid 0.11
_exptl_crystal_size_min 0.11
_refine_diff_density_max 1.831
_refine_diff_density_min -1.796
_refine_diff_density_rms 0.122
_refine_ls_extinction_method none
_refine_ls_goodness_of_fit_ref 1.065
_refine_ls_hydrogen_treatment constr
_refine_ls_matrix_type full
_refine_ls_number_parameters 123
_refine_ls_number_reflns 2828
_refine_ls_number_restraints 0
_refine_ls_restrained_S_all 1.065
_refine_ls_R_factor_all 0.0609
_refine_ls_R_factor_gt 0.0446
_refine_ls_shift/su_max 0.002
_refine_ls_shift/su_mean 0.000
_refine_ls_structure_factor_coef Fsqd
_refine_ls_weighting_details 'calc w=1/[\s^2^(Fo^2^)+(0.0489P)^2^+14.2019P] where P=(Fo^2^+2Fc^2^)/3'
_refine_ls_weighting_scheme calc
_refine_ls_wR_factor_gt 0.1129
_refine_ls_wR_factor_ref 0.1244
_reflns_number_gt 2139
_reflns_number_total 2828
_reflns_threshold_expression >2sigma(I)
_cod_data_source_file ic061956zsi20061012_022725.cif
_cod_data_source_block try1
_cod_original_sg_symbol_Hall -c2yc
_cod_database_code 4307481

loop_
_symmetry_equiv_pos_as_xyz
'x, y, z'
'-x, y, -z+1/2'
'x+1/2, y+1/2, z'
'-x+1/2, y+1/2, -z+1/2'
'-x, -y, -z'
'x, -y, z-1/2'
'-x+1/2, -y+1/2, -z'
'x+1/2, -y+1/2, z-1/2'

loop_
_atom_site_label
_atom_site_type_symbol
_atom_site_fract_x
_atom_site_fract_y
_atom_site_fract_z
_atom_site_U_iso_or_equiv
_atom_site_adp_type
_atom_site_occupancy
_atom_site_symmetry_multiplicity
_atom_site_calc_flag
_atom_site_refinement_flags
_atom_site_disorder_assembly
_atom_site_disorder_group
C1 C 0.4683(2) 0.7482(6) 0.2206(3) 0.0424(11) Uani 1 1 d . . .
H1 H 0.4429 0.6442 0.1972 0.051 Uiso 1 1 calc R . .
C2 C 0.37732(19) 0.9522(5) 0.1344(3) 0.0272(8) Uani 1 1 d . . .
C3 C 0.3696(2) 0.9919(5) 0.0482(3) 0.0309(9) Uani 1 1 d . . .
C4 C 0.3048(2) 1.0156(6) -0.0134(3) 0.0366(10) Uani 1 1 d . . .
H4 H 0.2982 1.0413 -0.0726 0.044 Uiso 1 1 calc R . .
C5 C 0.2497(2) 1.0029(6) 0.0091(3) 0.0390(10) Uani 1 1 d . . .
C6 C 0.2595(2) 0.9642(6) 0.0950(3) 0.0391(10) Uani 1 1 d . . .
H6 H 0.2217 0.9555 0.1105 0.047 Uiso 1 1 calc R . .
C7 C 0.3232(2) 0.9376(6) 0.1597(3) 0.0327(9) Uani 1 1 d . . .
C8 C 0.4290(2) 1.0054(7) 0.0218(3) 0.0398(10) Uani 1 1 d . . .
H8A H 0.4132 1.0161 -0.0423 0.060 Uiso 1 1 calc R . .
H8B H 0.4567 0.8989 0.0411 0.060 Uiso 1 1 calc R . .
H8C H 0.4556 1.1100 0.0494 0.060 Uiso 1 1 calc R . .
C9 C 0.1794(2) 1.0263(8) -0.0603(4) 0.0579(16) Uani 1 1 d . . .
H9A H 0.1467 1.0098 -0.0333 0.087 Uiso 1 1 calc R . .
H9B H 0.1716 0.9384 -0.1070 0.087 Uiso 1 1 calc R . .
H9C H 0.1748 1.1457 -0.0853 0.087 Uiso 1 1 calc R . .
C10 C 0.3318(3) 0.8912(8) 0.2522(3) 0.0496(13) Uani 1 1 d . . .
H10A H 0.3455 0.7670 0.2640 0.074 Uiso 1 1 calc R . .
H10B H 0.2893 0.9089 0.2593 0.074 Uiso 1 1 calc R . .
H10C H 0.3662 0.9675 0.2936 0.074 Uiso 1 1 calc R . .
N1 N 0.44457(16) 0.9173(5) 0.1987(2) 0.0289(7) Uani 1 1 d . . .
P1 P 0.5000 1.0742(2) 0.2500 0.0301(3) Uani 1 2 d S . .
I1 I 0.5000 0.5000 0.5000 0.0724(2) Uani 1 2 d S . .
I2 I 0.40213(3) 0.37460(6) 0.33192(4) 0.0772(2) Uani 1 1 d . . .

loop_
_atom_site_aniso_label
_atom_site_aniso_U_11
_atom_site_aniso_U_22
_atom_site_aniso_U_33
_atom_site_aniso_U_23
_atom_site_aniso_U_13
_atom_site_aniso_U_12
C1 0.031(2) 0.033(2) 0.050(3) 0.001(2) 0.0011(19) -0.0016(19)
C2 0.0211(18) 0.0301(19) 0.0278(19) -0.0043(16) 0.0066(15) -0.0010(15)
C3 0.027(2) 0.031(2) 0.033(2) -0.0044(17) 0.0098(17) -0.0010(16)
C4 0.035(2) 0.037(2) 0.030(2) -0.0023(18) 0.0034(18) 0.0005(18)
C5 0.026(2) 0.035(2) 0.046(3) -0.0102(19) 0.0031(19) -0.0015(17)
C6 0.025(2) 0.037(2) 0.056(3) -0.009(2) 0.017(2) -0.0036(18)
C7 0.027(2) 0.034(2) 0.038(2) -0.0045(18) 0.0143(18) -0.0020(17)
C8 0.038(2) 0.047(3) 0.039(2) 0.001(2) 0.019(2) -0.001(2)
C9 0.030(2) 0.049(3) 0.072(4) -0.014(3) -0.005(2) 0.003(2)
C10 0.045(3) 0.065(3) 0.048(3) 0.003(2) 0.028(2) -0.003(2)
N1 0.0232(16) 0.0297(17) 0.0301(17) -0.0003(14) 0.0063(14) -0.0012(14)
P1 0.0218(7) 0.0289(7) 0.0374(8) 0.000 0.0090(6) 0.000
I1 0.0899(5) 0.0324(3) 0.1350(6) 0.0144(3) 0.0875(5) 0.0121(2)
I2 0.0908(4) 0.0535(3) 0.1193(5) 0.0195(2) 0.0757(3) 0.0177(2)

loop_
_atom_type_symbol
_atom_type_description
_atom_type_scat_dispersion_real
_atom_type_scat_dispersion_imag
_atom_type_scat_source
C C 0.0033 0.0016 'International Tables Vol C Tables 4.2.6.8 and 6.1.1.4'
H H 0.0000 0.0000 'International Tables Vol C Tables 4.2.6.8 and 6.1.1.4'
N N 0.0061 0.0033 'International Tables Vol C Tables 4.2.6.8 and 6.1.1.4'
P P 0.1023 0.0942 'International Tables Vol C Tables 4.2.6.8 and 6.1.1.4'
I I -0.4742 1.8119 'International Tables Vol C Tables 4.2.6.8 and 6.1.1.4'

loop_
_geom_angle_atom_site_label_1
_geom_angle_atom_site_label_2
_geom_angle_atom_site_label_3
_geom_angle
_geom_angle_site_symmetry_1
_geom_angle_site_symmetry_3
_geom_angle_publ_flag
C1 C1 N1 111.4(2) 2_655 . ?
C1 C1 H1 124.3 2_655 . ?
N1 C1 H1 124.3 . . ?
C7 C2 C3 122.5(4) . . ?
C7 C2 N1 119.2(4) . . ?
C3 C2 N1 118.2(4) . . ?
C4 C3 C2 117.6(4) . . ?
C4 C3 C8 120.7(4) . . ?
C2 C3 C8 121.7(4) . . ?
C5 C4 C3 121.7(4) . . ?
C5 C4 H4 119.1 . . ?
C3 C4 H4 119.1 . . ?
C6 C5 C4 118.9(4) . . ?
C6 C5 C9 120.7(5) . . ?
C4 C5 C9 120.4(5) . . ?
C5 C6 C7 122.1(4) . . ?
C5 C6 H6 118.9 . . ?
C7 C6 H6 118.9 . . ?
C2 C7 C6 117.2(4) . . ?
C2 C7 C10 122.2(4) . . ?
C6 C7 C10 120.6(4) . . ?
C3 C8 H8A 109.5 . . ?
C3 C8 H8B 109.5 . . ?
H8A C8 H8B 109.5 . . ?
C3 C8 H8C 109.5 . . ?
H8A C8 H8C 109.5 . . ?
H8B C8 H8C 109.5 . . ?
C5 C9 H9A 109.5 . . ?
C5 C9 H9B 109.5 . . ?
H9A C9 H9B 109.5 . . ?
C5 C9 H9C 109.5 . . ?
H9A C9 H9C 109.5 . . ?
H9B C9 H9C 109.5 . . ?
C7 C10 H10A 109.5 . . ?
C7 C10 H10B 109.5 . . ?
H10A C10 H10B 109.5 . . ?
C7 C10 H10C 109.5 . . ?
H10A C10 H10C 109.5 . . ?
H10B C10 H10C 109.5 . . ?
C1 N1 C2 121.8(3) . . ?
C1 N1 P1 113.9(3) . . ?
C2 N1 P1 124.3(3) . . ?
N1 P1 N1 89.4(2) . 2_655 ?
I2 I1 I2 180.0 . 5_666 ?

loop_
_geom_bond_atom_site_label_1
_geom_bond_atom_site_label_2
_geom_bond_distance
_geom_bond_site_symmetry_2
_geom_bond_publ_flag
C1 C1 1.342(9) 2_655 ?
C1 N1 1.371(6) . ?
C1 H1 0.9500 . ?
C2 C7 1.393(6) . ?
C2 C3 1.397(6) . ?
C2 N1 1.457(5) . ?
C3 C4 1.390(6) . ?
C3 C8 1.512(6) . ?
C4 C5 1.384(7) . ?
C4 H4 0.9500 . ?
C5 C6 1.380(7) . ?
C5 C9 1.520(6) . ?
C6 C7 1.394(6) . ?
C6 H6 0.9500 . ?
C7 C10 1.504(7) . ?
C8 H8A 0.9800 . ?
C8 H8B 0.9800 . ?
C8 H8C 0.9800 . ?
C9 H9A 0.9800 . ?
C9 H9B 0.9800 . ?
C9 H9C 0.9800 . ?
C10 H10A 0.9800 . ?
C10 H10B 0.9800 . ?
C10 H10C 0.9800 . ?
N1 P1 1.665(3) . ?
P1 N1 1.665(3) 2_655 ?
I1 I2 2.9214(12) . ?
I1 I2 2.9214(12) 5_666 ?

loop_
_geom_torsion_atom_site_label_1
_geom_torsion_atom_site_label_2
_geom_torsion_atom_site_label_3
_geom_torsion_atom_site_label_4
_geom_torsion
_geom_torsion_site_symmetry_1
_geom_torsion_site_symmetry_2
_geom_torsion_site_symmetry_3
_geom_torsion_site_symmetry_4
_geom_torsion_publ_flag
C7 C2 C3 C4 -0.5(6) . . . . ?
N1 C2 C3 C4 176.7(4) . . . . ?
C7 C2 C3 C8 -179.4(4) . . . . ?
N1 C2 C3 C8 -2.2(6) . . . . ?
C2 C3 C4 C5 0.7(6) . . . . ?
C8 C3 C4 C5 179.6(4) . . . . ?
C3 C4 C5 C6 -0.5(7) . . . . ?
C3 C4 C5 C9 -178.9(4) . . . . ?
C4 C5 C6 C7 0.0(7) . . . . ?
C9 C5 C6 C7 178.4(4) . . . . ?
C3 C2 C7 C6 0.1(6) . . . . ?
N1 C2 C7 C6 -177.1(4) . . . . ?
C3 C2 C7 C10 178.7(4) . . . . ?
N1 C2 C7 C10 1.5(7) . . . . ?
C5 C6 C7 C2 0.2(7) . . . . ?
C5 C6 C7 C10 -178.5(5) . . . . ?
C1 C1 N1 C2 178.5(5) 2_655 . . . ?
C1 C1 N1 P1 0.0(7) 2_655 . . . ?
C7 C2 N1 C1 79.3(5) . . . . ?
C3 C2 N1 C1 -98.0(5) . . . . ?
C7 C2 N1 P1 -102.3(4) . . . . ?
C3 C2 N1 P1 80.4(4) . . . . ?
C1 N1 P1 N1 0.0(3) . . . 2_655 ?
C2 N1 P1 N1 -178.5(4) . . . 2_655 ?
